data_7055582
loop_
_publ_author_name
'Casas, Jos\'e S.'
'Couce, Mar\'ia D.'
'Garc\'ia-Vega, Manuel'
'S\'anchez, Agust\'in'
'Sordo, Jos\'e'
'V\'azquez L\'opez, Ezequiel M.'

_publ_section_title
;
 Phenylmercury(ii) sulfanylpropenoates: an example of symmetrization with
 the 3-(2-methoxyphenyl)-2-sulfanylpropenoato ligand
;
_journal_issue 8
_journal_name_full 'New J. Chem.'
_journal_page_first 6735
_journal_paper_doi 10.1039/C6NJ00624H
_journal_volume 40
_journal_year 2016
_chemical_formula_sum 'C44 H52 F6 Hg2 N2 O6 S2'
_chemical_formula_weight 1284.18
_chemical_name_systematic
;
 ?
;
_space_group_IT_number 2
_symmetry_cell_setting triclinic
_symmetry_space_group_name_Hall '-P 1'
_symmetry_space_group_name_H-M 'P -1'
_atom_sites_solution_hydrogens geom
_atom_sites_solution_primary direct
_atom_sites_solution_secondary difmap
_audit_creation_method SHELXL-97
_audit_update_record
;
2016-02-24 deposited with the CCDC.
2016-05-27 downloaded from the CCDC.
;
_cell_angle_alpha 91.515(2)
_cell_angle_beta 109.962(2)
_cell_angle_gamma 92.162(2)
_cell_formula_units_Z 2
_cell_length_a 10.9515(9)
_cell_length_b 15.1588(12)
_cell_length_c 16.0378(13)
_cell_measurement_reflns_used 3000
_cell_measurement_temperature 293(2)
_cell_measurement_theta_max 20.68
_cell_measurement_theta_min 2.34
_cell_volume 2498.5(4)
_computing_cell_refinement 'Bruker SMART'
_computing_data_collection 'Bruker SMART'
_computing_data_reduction 'Bruker SAINT'
_computing_molecular_graphics 'Bruker SHELXTL'
_computing_publication_material 'Bruker SHELXTL'
_computing_structure_refinement 'SHELXL-97 (Sheldrick, 1997)'
_computing_structure_solution 'SHELXS-97 (Sheldrick, 1990)'
_diffrn_ambient_temperature 293(2)
_diffrn_measured_fraction_theta_full 0.981
_diffrn_measured_fraction_theta_max 0.981
_diffrn_measurement_device_type 'CCD area detector'
_diffrn_measurement_method 'phi and omega scans'
_diffrn_radiation_monochromator graphite
_diffrn_radiation_source 'fine-focus sealed tube'
_diffrn_radiation_type MoK\a
_diffrn_radiation_wavelength 0.71073
_diffrn_reflns_av_R_equivalents 0.0392
_diffrn_reflns_av_sigmaI/netI 0.0921
_diffrn_reflns_limit_h_max 12
_diffrn_reflns_limit_h_min -13
_diffrn_reflns_limit_k_max 17
_diffrn_reflns_limit_k_min -18
_diffrn_reflns_limit_l_max 19
_diffrn_reflns_limit_l_min -15
_diffrn_reflns_number 13253
_diffrn_reflns_theta_full 25.00
_diffrn_reflns_theta_max 25.00
_diffrn_reflns_theta_min 1.87
_exptl_absorpt_coefficient_mu 6.287
_exptl_absorpt_correction_T_max 1.000000
_exptl_absorpt_correction_T_min 0.545229
_exptl_absorpt_correction_type multi-scan
_exptl_crystal_colour colourless
_exptl_crystal_density_diffrn 1.707
_exptl_crystal_density_method 'not measured'
_exptl_crystal_description prism
_exptl_crystal_F_000 1248
_exptl_crystal_size_max 0.33
_exptl_crystal_size_mid 0.29
_exptl_crystal_size_min 0.11
_refine_diff_density_max 0.908
_refine_diff_density_min -0.624
_refine_diff_density_rms 0.121
_refine_ls_extinction_method none
_refine_ls_goodness_of_fit_ref 0.895
_refine_ls_hydrogen_treatment mixed
_refine_ls_matrix_type full
_refine_ls_number_parameters 567
_refine_ls_number_reflns 8613
_refine_ls_number_restraints 0
_refine_ls_restrained_S_all 0.895
_refine_ls_R_factor_all 0.1022
_refine_ls_R_factor_gt 0.0443
_refine_ls_shift/su_max 0.000
_refine_ls_shift/su_mean 0.000
_refine_ls_structure_factor_coef Fsqd
_refine_ls_weighting_details 'calc w=1/[\s^2^(Fo^2^)+(0.0653P)^2^+0.0000P] where P=(Fo^2^+2Fc^2^)/3'
_refine_ls_weighting_scheme calc
_refine_ls_wR_factor_gt 0.1018
_refine_ls_wR_factor_ref 0.1340
_reflns_number_gt 4764
_reflns_number_total 8613
_reflns_threshold_expression >2sigma(I)
_cod_data_source_file c6nj00624h2.cif
_cod_data_source_block 5
_cod_depositor_comments
;
The following automatic conversions were performed:

'_symmetry_cell_setting' value 'Triclinic' changed to 'triclinic'
according to
/usr/data/users/saulius/crontab/automatic-downloads/rss-feeds/RSC/lib/dictionaries/cif_core.dic
dictionary named 'cif_core.dic' version 2.4.2 from 2011-04-26.

Automatic conversion script
Id: cif_fix_values 4268 2015-11-12 08:31:59Z antanas 

 Adding full bibliography for 7055579--7055582.cif.
;
_cod_original_cell_volume 2498.5(3)
_cod_original_sg_symbol_H-M P-1
_cod_database_code 7055582

loop_
_symmetry_equiv_pos_as_xyz
'x, y, z'
'-x, -y, -z'

loop_
_atom_site_label
_atom_site_type_symbol
_atom_site_fract_x
_atom_site_fract_y
_atom_site_fract_z
_atom_site_U_iso_or_equiv
_atom_site_adp_type
_atom_site_occupancy
_atom_site_symmetry_multiplicity
_atom_site_calc_flag
_atom_site_refinement_flags
Hg1 Hg 0.01476(4) 0.35464(3) 0.05939(3) 0.06294(16) Uani 1 1 d .
S1 S -0.1123(3) 0.31651(17) 0.1471(2) 0.0714(8) Uani 1 1 d .
N1 N 0.1238(7) 0.0934(5) -0.0387(5) 0.057(2) Uani 1 1 d .
H1A H 0.0664 0.1144 -0.0151 0.068 Uiso 1 1 calc R
H1B H 0.1344 0.0366 -0.0238 0.068 Uiso 1 1 calc R
Hg2 Hg 0.18899(4) 0.29766(3) 0.30149(3) 0.06880(17) Uani 1 1 d .
S2 S 0.2515(3) 0.42943(18) 0.2488(2) 0.0748(9) Uani 1 1 d .
N2 N -0.0922(10) 0.6276(6) 0.4538(6) 0.080(3) Uani 1 1 d .
H2A H -0.0313 0.5970 0.4413 0.096 Uiso 1 1 calc R
H2B H -0.1022 0.6049 0.5025 0.096 Uiso 1 1 calc R
F11 F -0.4549(12) -0.0025(8) 0.1857(10) 0.194(5) Uani 1 1 d .
O11 O -0.0280(7) 0.1853(4) 0.0331(5) 0.075(2) Uani 1 1 d .
C11 C -0.1242(10) 0.1528(6) 0.0510(7) 0.056(3) Uani 1 1 d .
F12 F -0.3065(12) -0.0676(8) 0.2746(8) 0.171(5) Uani 1 1 d .
O12 O -0.1780(7) 0.0811(5) 0.0222(5) 0.078(2) Uani 1 1 d .
C12 C -0.1783(9) 0.2097(6) 0.1095(6) 0.055(2) Uani 1 1 d .
F13 F -0.4446(16) 0.0002(8) 0.3106(11) 0.258(9) Uani 1 1 d .
O13 O -0.2996(8) 0.0752(7) 0.2744(6) 0.101(3) Uani 1 1 d .
C13 C -0.2676(9) 0.1712(7) 0.1363(6) 0.060(3) Uani 1 1 d .
H13 H -0.2924 0.1130 0.1159 0.072 Uiso 1 1 calc R
C14 C -0.3333(9) 0.2092(7) 0.1948(7) 0.059(3) Uani 1 1 d .
C15 C -0.3555(10) 0.1606(9) 0.2588(8) 0.077(3) Uani 1 1 d .
C16 C -0.4177(13) 0.1907(12) 0.3147(9) 0.110(5) Uani 1 1 d .
H16 H -0.4301 0.1555 0.3580 0.132 Uiso 1 1 calc R
C17 C -0.4601(12) 0.2738(13) 0.3039(11) 0.115(6) Uani 1 1 d .
H17 H -0.4991 0.2968 0.3424 0.138 Uiso 1 1 calc R
C18 C -0.4470(12) 0.3262(9) 0.2364(11) 0.109(5) Uani 1 1 d .
H18 H -0.4807 0.3820 0.2280 0.131 Uiso 1 1 calc R
C19 C -0.3815(9) 0.2924(8) 0.1819(8) 0.078(3) Uani 1 1 d .
H19 H -0.3706 0.3261 0.1371 0.093 Uiso 1 1 calc R
C20 C -0.3649(19) 0.0024(15) 0.2713(16) 0.135(7) Uani 1 1 d .
F21 F 0.4184(12) 0.7294(10) 0.4256(8) 0.197(5) Uani 1 1 d .
O21 O 0.1308(9) 0.4146(5) 0.3921(5) 0.089(3) Uani 1 1 d .
C21 C 0.1319(11) 0.4904(8) 0.3681(7) 0.071(3) Uani 1 1 d .
F22 F 0.3277(12) 0.8337(7) 0.4463(8) 0.184(5) Uani 1 1 d .
O22 O 0.0859(12) 0.5529(6) 0.3971(8) 0.146(5) Uani 1 1 d .
C22 C 0.1964(10) 0.5139(7) 0.2994(6) 0.060(3) Uani 1 1 d .
F23 F 0.4525(16) 0.8536(11) 0.3814(8) 0.289(11) Uani 1 1 d .
O23 O 0.2744(9) 0.7802(5) 0.3138(6) 0.091(2) Uani 1 1 d .
C23 C 0.2120(11) 0.5998(7) 0.2862(7) 0.071(3) Uani 1 1 d .
H23 H 0.1798 0.6373 0.3197 0.086 Uiso 1 1 calc R
C24 C 0.2712(10) 0.6457(7) 0.2281(7) 0.066(3) Uani 1 1 d .
C25 C 0.3034(11) 0.7352(8) 0.2447(8) 0.076(3) Uani 1 1 d .
C26 C 0.3557(13) 0.7833(9) 0.1931(10) 0.101(4) Uani 1 1 d .
H26 H 0.3779 0.8431 0.2066 0.121 Uiso 1 1 calc R
C27 C 0.3753(14) 0.7434(11) 0.1212(11) 0.110(5) Uani 1 1 d .
H27 H 0.4105 0.7759 0.0858 0.132 Uiso 1 1 calc R
C28 C 0.3428(12) 0.6554(10) 0.1021(9) 0.096(4) Uani 1 1 d .
H28 H 0.3553 0.6282 0.0532 0.116 Uiso 1 1 calc R
C29 C 0.2918(12) 0.6071(8) 0.1544(7) 0.088(4) Uani 1 1 d .
H29 H 0.2705 0.5472 0.1406 0.106 Uiso 1 1 calc R
C30 C 0.370(3) 0.8044(12) 0.3862(14) 0.142(8) Uani 1 1 d .
C41 C 0.2504(11) 0.1427(7) 0.0061(9) 0.079(4) Uani 1 1 d .
H41 H 0.2392 0.2053 -0.0069 0.095 Uiso 1 1 calc R
C42 C 0.2834(12) 0.1340(9) 0.1038(9) 0.106(5) Uani 1 1 d .
H42A H 0.2141 0.1554 0.1215 0.159 Uiso 1 1 calc R
H42B H 0.3625 0.1679 0.1348 0.159 Uiso 1 1 calc R
H42C H 0.2947 0.0730 0.1178 0.159 Uiso 1 1 calc R
C43 C 0.3542(11) 0.1104(9) -0.0277(10) 0.113(5) Uani 1 1 d .
H43A H 0.3575 0.0475 -0.0235 0.170 Uiso 1 1 calc R
H43B H 0.4369 0.1378 0.0075 0.170 Uiso 1 1 calc R
H43C H 0.3342 0.1255 -0.0885 0.170 Uiso 1 1 calc R
C44 C 0.0613(12) 0.0936(7) -0.1379(8) 0.079(3) Uani 1 1 d .
H44 H 0.1185 0.0656 -0.1652 0.094 Uiso 1 1 calc R
C45 C 0.0459(16) 0.1900(10) -0.1658(9) 0.120(5) Uani 1 1 d .
H45A H 0.0007 0.1911 -0.2286 0.180 Uiso 1 1 calc R
H45B H 0.1302 0.2193 -0.1513 0.180 Uiso 1 1 calc R
H45C H -0.0028 0.2197 -0.1348 0.180 Uiso 1 1 calc R
C46 C -0.0663(11) 0.0406(9) -0.1650(8) 0.096(4) Uani 1 1 d .
H46A H -0.0502 -0.0209 -0.1568 0.144 Uiso 1 1 calc R
H46B H -0.1144 0.0493 -0.2264 0.144 Uiso 1 1 calc R
H46C H -0.1157 0.0597 -0.1292 0.144 Uiso 1 1 calc R
C51 C -0.2173(17) 0.6123(12) 0.3786(11) 0.138(6) Uani 1 1 d .
H51 H -0.2055 0.6307 0.3236 0.166 Uiso 1 1 calc R
C52 C -0.2497(19) 0.5106(11) 0.3717(12) 0.186(9) Uani 1 1 d .
H52A H -0.2404 0.4899 0.4295 0.278 Uiso 1 1 calc R
H52B H -0.1910 0.4810 0.3489 0.278 Uiso 1 1 calc R
H52C H -0.3375 0.4983 0.3325 0.278 Uiso 1 1 calc R
C53 C -0.316(2) 0.6633(15) 0.3949(15) 0.237(13) Uani 1 1 d .
H53A H -0.3469 0.6343 0.4367 0.355 Uiso 1 1 calc R
H53B H -0.3865 0.6687 0.3402 0.355 Uiso 1 1 calc R
H53C H -0.2793 0.7210 0.4185 0.355 Uiso 1 1 calc R
C54 C -0.0408(15) 0.7224(7) 0.4765(9) 0.096(4) Uani 1 1 d .
H54 H -0.1010 0.7555 0.4970 0.115 Uiso 1 1 calc R
C55 C -0.0215(19) 0.7674(10) 0.3969(11) 0.157(7) Uani 1 1 d .
H55A H 0.0265 0.7303 0.3712 0.235 Uiso 1 1 calc R
H55B H 0.0258 0.8231 0.4165 0.235 Uiso 1 1 calc R
H55C H -0.1048 0.7770 0.3533 0.235 Uiso 1 1 calc R
C56 C 0.0905(15) 0.7182(10) 0.5528(12) 0.147(7) Uani 1 1 d .
H56A H 0.0784 0.6850 0.5998 0.221 Uiso 1 1 calc R
H56B H 0.1232 0.7770 0.5750 0.221 Uiso 1 1 calc R
H56C H 0.1516 0.6900 0.5313 0.221 Uiso 1 1 calc R
C111 C 0.1331(11) 0.3962(6) -0.0117(7) 0.059(3) Uani 1 1 d .
C112 C 0.2655(11) 0.3885(7) 0.0244(7) 0.072(3) Uani 1 1 d .
H112 H 0.3023 0.3676 0.0811 0.087 Uiso 1 1 calc R
C113 C 0.3431(12) 0.4118(9) -0.0242(10) 0.092(4) Uani 1 1 d .
H113 H 0.4326 0.4073 0.0011 0.110 Uiso 1 1 calc R
C114 C 0.2931(16) 0.4412(9) -0.1077(10) 0.102(5) Uani 1 1 d .
H114 H 0.3470 0.4551 -0.1399 0.122 Uiso 1 1 calc R
C115 C 0.1627(16) 0.4498(8) -0.1431(9) 0.096(4) Uani 1 1 d .
H115 H 0.1267 0.4716 -0.1995 0.116 Uiso 1 1 calc R
C116 C 0.0831(11) 0.4262(7) -0.0953(7) 0.071(3) Uani 1 1 d .
H116 H -0.0063 0.4309 -0.1209 0.086 Uiso 1 1 calc R
C211 C 0.1657(12) 0.1781(7) 0.3499(7) 0.066(3) Uani 1 1 d .
C212 C 0.0490(12) 0.1338(8) 0.3349(8) 0.077(3) Uani 1 1 d .
H212 H -0.0247 0.1567 0.2948 0.092 Uiso 1 1 calc R
C213 C 0.0336(14) 0.0584(9) 0.3750(10) 0.093(4) Uani 1 1 d .
H213 H -0.0489 0.0315 0.3619 0.112 Uiso 1 1 calc R
C214 C 0.1385(16) 0.0217(9) 0.4342(10) 0.104(5) Uani 1 1 d .
H214 H 0.1295 -0.0291 0.4633 0.125 Uiso 1 1 calc R
C215 C 0.2593(14) 0.0638(11) 0.4490(11) 0.129(6) Uani 1 1 d .
H215 H 0.3335 0.0399 0.4875 0.155 Uiso 1 1 calc R
C216 C 0.2708(14) 0.1403(9) 0.4078(9) 0.101(4) Uani 1 1 d .
H216 H 0.3530 0.1673 0.4196 0.122 Uiso 1 1 calc R

loop_
_atom_site_aniso_label
_atom_site_aniso_U_11
_atom_site_aniso_U_22
_atom_site_aniso_U_33
_atom_site_aniso_U_23
_atom_site_aniso_U_13
_atom_site_aniso_U_12
Hg1 0.0771(3) 0.0554(3) 0.0699(3) 0.0022(2) 0.0433(3) -0.0021(2)
S1 0.096(2) 0.0547(16) 0.086(2) -0.0135(14) 0.0619(18) -0.0140(14)
N1 0.063(5) 0.050(5) 0.066(6) 0.000(4) 0.034(5) 0.009(4)
Hg2 0.0937(4) 0.0552(3) 0.0686(3) 0.0015(2) 0.0421(3) 0.0053(2)
S2 0.104(2) 0.0636(18) 0.084(2) 0.0008(15) 0.0661(19) 0.0052(15)
N2 0.110(8) 0.071(7) 0.070(7) -0.002(5) 0.046(6) 0.004(5)
F11 0.155(10) 0.151(10) 0.239(14) 0.010(9) 0.018(10) -0.004(8)
O11 0.084(5) 0.064(5) 0.099(6) -0.015(4) 0.063(5) 0.000(4)
C11 0.070(7) 0.044(6) 0.067(7) 0.009(5) 0.039(6) 0.011(5)
F12 0.177(10) 0.124(8) 0.227(12) 0.097(8) 0.081(9) 0.025(7)
O12 0.094(6) 0.053(5) 0.101(6) -0.013(4) 0.052(5) 0.005(4)
C12 0.060(6) 0.049(6) 0.063(7) 0.010(5) 0.032(5) 0.003(5)
F13 0.351(19) 0.170(11) 0.39(2) 0.025(12) 0.313(19) -0.055(11)
O13 0.084(6) 0.111(8) 0.122(7) 0.032(6) 0.054(6) -0.007(6)
C13 0.063(6) 0.060(6) 0.061(7) -0.005(5) 0.026(6) 0.002(5)
C14 0.045(6) 0.073(7) 0.061(7) -0.015(6) 0.022(5) -0.013(5)
C15 0.054(7) 0.102(10) 0.079(8) -0.006(7) 0.032(6) -0.009(6)
C16 0.085(10) 0.157(15) 0.098(11) -0.020(11) 0.048(9) -0.010(10)
C17 0.060(8) 0.166(16) 0.128(13) -0.071(13) 0.053(9) -0.024(9)
C18 0.071(9) 0.093(10) 0.175(16) -0.048(11) 0.064(10) -0.022(7)
C19 0.053(7) 0.071(8) 0.109(10) -0.014(7) 0.028(7) 0.004(6)
C20 0.093(13) 0.141(18) 0.17(2) 0.062(16) 0.049(14) -0.021(12)
F21 0.189(11) 0.213(14) 0.161(11) -0.007(10) 0.020(9) 0.051(10)
O21 0.159(8) 0.054(5) 0.092(6) 0.004(4) 0.093(6) -0.005(5)
C21 0.087(8) 0.069(8) 0.077(8) -0.008(6) 0.054(7) -0.004(6)
F22 0.243(13) 0.157(10) 0.146(9) -0.055(8) 0.064(9) 0.019(8)
O22 0.247(12) 0.081(6) 0.206(11) 0.024(7) 0.200(11) 0.038(7)
C22 0.083(7) 0.061(7) 0.049(6) 0.004(5) 0.037(6) 0.001(5)
F23 0.36(2) 0.307(18) 0.170(11) -0.065(11) 0.087(12) -0.261(18)
O23 0.109(7) 0.068(6) 0.097(7) -0.003(5) 0.036(6) 0.002(5)
C23 0.097(8) 0.069(8) 0.073(8) 0.005(6) 0.061(7) 0.014(6)
C24 0.072(7) 0.053(7) 0.077(8) 0.017(6) 0.031(6) -0.004(5)
C25 0.077(8) 0.081(9) 0.077(8) 0.025(7) 0.034(7) 0.007(6)
C26 0.116(11) 0.074(9) 0.118(12) 0.032(8) 0.045(10) -0.010(8)
C27 0.111(11) 0.111(13) 0.124(13) 0.058(10) 0.060(10) 0.000(9)
C28 0.108(10) 0.111(11) 0.104(10) 0.035(8) 0.077(9) 0.009(8)
C29 0.122(10) 0.088(9) 0.078(8) 0.012(7) 0.064(8) -0.003(7)
C30 0.24(3) 0.077(12) 0.105(16) -0.006(11) 0.050(18) -0.016(15)
C41 0.072(8) 0.056(7) 0.116(11) -0.018(7) 0.044(8) -0.016(6)
C42 0.086(9) 0.124(12) 0.091(11) -0.024(9) 0.011(8) -0.018(8)
C43 0.074(8) 0.126(12) 0.164(14) -0.038(10) 0.076(9) -0.016(8)
C44 0.109(10) 0.066(8) 0.073(9) 0.004(6) 0.047(8) 0.012(7)
C45 0.170(15) 0.111(12) 0.090(11) 0.025(9) 0.056(11) 0.007(11)
C46 0.083(9) 0.120(11) 0.073(9) -0.014(8) 0.011(7) 0.006(8)
C51 0.125(14) 0.155(17) 0.118(14) -0.050(12) 0.029(12) -0.019(12)
C52 0.21(2) 0.126(16) 0.179(19) -0.058(14) 0.022(16) -0.065(14)
C53 0.16(2) 0.26(3) 0.24(3) -0.07(2) 0.001(19) 0.08(2)
C54 0.143(13) 0.052(7) 0.122(11) -0.008(7) 0.088(11) -0.004(7)
C55 0.24(2) 0.094(12) 0.172(17) 0.036(11) 0.118(17) 0.022(13)
C56 0.110(13) 0.118(13) 0.21(2) -0.057(13) 0.049(14) -0.017(10)
C111 0.089(8) 0.040(6) 0.059(7) 0.002(5) 0.038(7) 0.005(5)
C112 0.081(8) 0.085(8) 0.059(7) -0.004(6) 0.036(7) -0.002(6)
C113 0.084(9) 0.107(10) 0.110(11) -0.001(9) 0.066(9) 0.002(7)
C114 0.132(13) 0.097(10) 0.113(12) 0.023(9) 0.090(11) -0.009(9)
C115 0.147(13) 0.086(9) 0.086(10) 0.027(7) 0.077(10) 0.011(9)
C116 0.077(8) 0.069(8) 0.072(8) 0.006(6) 0.031(7) 0.003(6)
C211 0.082(8) 0.057(7) 0.060(7) -0.005(6) 0.029(7) 0.000(6)
C212 0.083(9) 0.067(8) 0.078(8) 0.008(6) 0.024(7) -0.003(6)
C213 0.080(9) 0.074(10) 0.118(12) -0.005(8) 0.026(9) -0.003(7)
C214 0.126(13) 0.079(10) 0.118(12) 0.012(9) 0.055(11) -0.016(10)
C215 0.086(11) 0.104(12) 0.160(16) 0.038(11) -0.010(10) 0.004(9)
C216 0.105(11) 0.069(9) 0.121(12) 0.032(8) 0.027(10) -0.017(8)

loop_
_atom_type_symbol
_atom_type_description
_atom_type_scat_dispersion_real
_atom_type_scat_dispersion_imag
_atom_type_scat_source
C C 0.0033 0.0016 'International Tables Vol C Tables 4.2.6.8 and 6.1.1.4'
H H 0.0000 0.0000 'International Tables Vol C Tables 4.2.6.8 and 6.1.1.4'
N N 0.0061 0.0033 'International Tables Vol C Tables 4.2.6.8 and 6.1.1.4'
O O 0.0106 0.0060 'International Tables Vol C Tables 4.2.6.8 and 6.1.1.4'
F F 0.0171 0.0103 'International Tables Vol C Tables 4.2.6.8 and 6.1.1.4'
S S 0.1246 0.1234 'International Tables Vol C Tables 4.2.6.8 and 6.1.1.4'
Hg Hg -2.3894 9.2266 'International Tables Vol C Tables 4.2.6.8 and 6.1.1.4'

loop_
_geom_angle_atom_site_label_1
_geom_angle_atom_site_label_2
_geom_angle_atom_site_label_3
_geom_angle
C111 Hg1 S1 175.8(3)
C111 Hg1 O11 108.0(3)
S1 Hg1 O11 75.70(14)
C111 Hg1 S2 88.8(3)
S1 Hg1 S2 87.65(8)
O11 Hg1 S2 117.58(19)
C12 S1 Hg1 105.5(3)
C12 S1 Hg2 107.8(4)
Hg1 S1 Hg2 81.08(8)
C41 N1 C44 120.0(9)
C211 Hg2 S2 170.5(3)
C211 Hg2 O21 108.6(3)
S2 Hg2 O21 77.07(17)
C211 Hg2 S1 100.7(4)
S2 Hg2 S1 87.07(9)
O21 Hg2 S1 87.0(2)
C22 S2 Hg2 105.5(3)
C22 S2 Hg1 110.3(4)
Hg2 S2 Hg1 81.71(8)
C51 N2 C54 116.8(12)
C11 O11 Hg1 115.9(5)
O12 C11 O11 123.9(8)
O12 C11 C12 118.7(8)
O11 C11 C12 117.3(8)
C13 C12 C11 116.5(8)
C13 C12 S1 122.2(7)
C11 C12 S1 121.0(7)
C20 O13 C15 124.4(13)
C12 C13 C14 128.0(9)
C15 C14 C19 118.2(10)
C15 C14 C13 120.8(10)
C19 C14 C13 120.9(10)
C14 C15 C16 124.2(14)
C14 C15 O13 117.7(9)
C16 C15 O13 117.8(13)
C17 C16 C15 117.1(15)
C16 C17 C18 122.0(13)
C17 C18 C19 118.3(14)
C14 C19 C18 120.0(12)
F13 C20 F12 113.9(18)
F13 C20 O13 118(2)
F12 C20 O13 117.1(16)
F13 C20 F11 96.8(17)
F12 C20 F11 103(2)
O13 C20 F11 103.6(17)
C21 O21 Hg2 116.8(6)
O21 C21 O22 124.1(10)
O21 C21 C22 120.3(9)
O22 C21 C22 115.6(11)
C23 C22 C21 117.0(8)
C23 C22 S2 124.2(7)
C21 C22 S2 118.7(8)
C30 O23 C25 118.3(14)
C22 C23 C24 131.6(9)
C25 C24 C29 116.6(10)
C25 C24 C23 118.2(10)
C29 C24 C23 125.2(10)
C26 C25 C24 122.1(12)
C26 C25 O23 118.4(12)
C24 C25 O23 119.4(9)
C25 C26 C27 120.0(13)
C28 C27 C26 119.5(12)
C27 C28 C29 120.4(13)
C28 C29 C24 121.4(12)
F23 C30 F22 109.1(17)
F23 C30 O23 118.8(19)
F22 C30 O23 111(2)
F23 C30 F21 112(3)
F22 C30 F21 97.3(16)
O23 C30 F21 106.5(15)
N1 C41 C42 107.5(9)
N1 C41 C43 111.2(9)
C42 C41 C43 113.1(12)
N1 C44 C46 108.8(9)
N1 C44 C45 108.6(9)
C46 C44 C45 112.9(11)
C53 C51 N2 109.6(13)
C53 C51 C52 113.3(17)
N2 C51 C52 106.2(15)
N2 C54 C55 112.0(11)
N2 C54 C56 105.6(11)
C55 C54 C56 110.4(13)
C116 C111 C112 118.3(10)
C116 C111 Hg1 122.2(8)
C112 C111 Hg1 119.5(8)
C111 C112 C113 119.6(12)
C114 C113 C112 122.1(13)
C113 C114 C115 118.6(11)
C114 C115 C116 120.0(13)
C111 C116 C115 121.4(11)
C212 C211 C216 115.3(11)
C212 C211 Hg2 124.8(10)
C216 C211 Hg2 119.6(9)
C213 C212 C211 124.1(12)
C212 C213 C214 120.4(13)
C213 C214 C215 116.9(14)
C216 C215 C214 121.0(14)
C211 C216 C215 122.2(13)

loop_
_geom_bond_atom_site_label_1
_geom_bond_atom_site_label_2
_geom_bond_distance
Hg1 C111 2.087(9)
Hg1 S1 2.360(2)
Hg1 O11 2.589(6)
Hg1 S2 3.384(3)
S1 C12 1.752(9)
S1 Hg2 3.411(3)
N1 C41 1.487(12)
N1 C44 1.502(13)
Hg2 C211 2.031(11)
Hg2 S2 2.357(3)
Hg2 O21 2.499(7)
S2 C22 1.733(9)
N2 C51 1.490(17)
N2 C54 1.511(13)
F11 C20 1.39(2)
O11 C11 1.270(10)
C11 O12 1.216(11)
C11 C12 1.533(12)
F12 C20 1.25(2)
C12 C13 1.319(12)
F13 C20 1.238(19)
O13 C20 1.283(18)
O13 C15 1.444(14)
C13 C14 1.481(12)
C14 C15 1.360(15)
C14 C19 1.379(14)
C15 C16 1.377(15)
C16 C17 1.35(2)
C17 C18 1.40(2)
C18 C19 1.405(15)
F21 C30 1.352(19)
O21 C21 1.222(12)
C21 O22 1.242(12)
C21 C22 1.540(13)
F22 C30 1.28(2)
C22 C23 1.337(13)
F23 C30 1.17(2)
O23 C30 1.30(2)
O23 C25 1.418(13)
C23 C24 1.478(13)
C24 C25 1.384(14)
C24 C29 1.396(13)
C25 C26 1.367(15)
C26 C27 1.373(18)
C27 C28 1.366(18)
C28 C29 1.369(14)
C41 C42 1.493(16)
C41 C43 1.508(13)
C44 C46 1.507(15)
C44 C45 1.537(16)
C51 C53 1.44(2)
C51 C52 1.56(2)
C54 C55 1.535(17)
C54 C56 1.54(2)
C111 C116 1.362(14)
C111 C112 1.377(14)
C112 C113 1.378(14)
C113 C114 1.356(18)
C114 C115 1.358(18)
C115 C116 1.388(14)
C211 C212 1.364(14)
C211 C216 1.365(16)
C212 C213 1.359(16)
C213 C214 1.364(18)
C214 C215 1.389(18)
C215 C216 1.372(18)

loop_
_geom_hbond_atom_site_label_D
_geom_hbond_atom_site_label_H
_geom_hbond_atom_site_label_A
_geom_hbond_distance_DH
_geom_hbond_distance_HA
_geom_hbond_distance_DA
_geom_hbond_angle_DHA
_geom_hbond_site_symmetry_A
N1 H1A O11 0.90 1.85 2.725(9) 164.9 .
N1 H1B O12 0.90 1.86 2.733(10) 161.7 2
N2 H2A O22 0.90 1.80 2.690(12) 167.4 .
N2 H2B O21 0.90 1.85 2.733(11) 166.4 2_566
C52 H52A O22 0.96 2.82 3.70(2) 151.4 2_566
C41 H41 C112 0.98 2.80 3.722(15) 158.1 .
C116 H116 C24 0.93 2.99 3.833(15) 151.1 2_565
C46 H46C O12 0.96 2.75 3.654(13) 157.0 .
C43 H43A O12 0.96 2.72 3.446(15) 132.6 2
C56 H56C O22 0.96 2.84 3.477(17) 124.8 .
C46 H46C O12 0.96 2.75 3.654(13) 157.0 .
